data_7056652
loop_
_publ_author_name
'Yu, Chin-Yang'
'Chen, Yu-Chi'
'Wang, Chao-Chi'

_publ_section_title
;
 Synthesis and Ring Opening Reaction of Octaoctyl Substituted
 [2.2.2.2](2,7)-Fluorenophanetetraene by Photooxidation
;
_journal_name_full 'New J. Chem.'
_journal_paper_doi 10.1039/C7NJ02735D
_journal_year 2017
_chemical_formula_moiety 'C124 H168'
_chemical_formula_sum 'C124 H168'
_chemical_formula_weight 1658.58
_chemical_name_systematic
;
 ?
;
_space_group_IT_number 14
_symmetry_cell_setting monoclinic
_symmetry_space_group_name_Hall '-P 2ybc'
_symmetry_space_group_name_H-M 'P 1 21/c 1'
_atom_sites_solution_hydrogens geom
_atom_sites_solution_primary direct
_atom_sites_solution_secondary difmap
_audit_creation_method SHELXL-97
_audit_update_record
;
2017-06-16 deposited with the CCDC.
2017-10-02 downloaded from the CCDC.
;
_cell_angle_alpha 90.00
_cell_angle_beta 107.972(5)
_cell_angle_gamma 90.00
_cell_formula_units_Z 4
_cell_length_a 26.301(2)
_cell_length_b 18.6381(15)
_cell_length_c 22.7995(16)
_cell_measurement_reflns_used 3916
_cell_measurement_temperature 200(2)
_cell_measurement_theta_max 19.34
_cell_measurement_theta_min 2.33
_cell_volume 10631.0(14)
_computing_molecular_graphics 'Ortep-3 for Windows (Farrugia, 1997)'
_computing_publication_material 'WinGX publication routines (Farrugia, 1999)'
_computing_structure_refinement 'SHELXL-97 (Sheldrick, 1997)'
_computing_structure_solution 'SHELXS-86 (Sheldrick, 1986)'
_diffrn_ambient_temperature 200(2)
_diffrn_measured_fraction_theta_full 0.973
_diffrn_measured_fraction_theta_max 0.973
_diffrn_measurement_device_type 'Bruker APEX2'
_diffrn_radiation_monochromator graphite
_diffrn_radiation_source 'fine-focus sealed tube'
_diffrn_radiation_type MoK\a
_diffrn_radiation_wavelength 0.71073
_diffrn_reflns_av_R_equivalents 0.1255
_diffrn_reflns_av_sigmaI/netI 0.3092
_diffrn_reflns_limit_h_max 21
_diffrn_reflns_limit_h_min -31
_diffrn_reflns_limit_k_max 22
_diffrn_reflns_limit_k_min -19
_diffrn_reflns_limit_l_max 27
_diffrn_reflns_limit_l_min -24
_diffrn_reflns_number 48232
_diffrn_reflns_theta_full 25.02
_diffrn_reflns_theta_max 25.02
_diffrn_reflns_theta_min 1.44
_exptl_absorpt_coefficient_mu 0.058
_exptl_absorpt_correction_T_max 0.9977
_exptl_absorpt_correction_T_min 0.9801
_exptl_absorpt_correction_type multi-scan
_exptl_crystal_colour yellow
_exptl_crystal_density_diffrn 1.036
_exptl_crystal_density_method 'not measured'
_exptl_crystal_description prism
_exptl_crystal_F_000 3648
_exptl_crystal_size_max 0.35
_exptl_crystal_size_mid 0.23
_exptl_crystal_size_min 0.04
_refine_diff_density_max 0.315
_refine_diff_density_min -0.501
_refine_diff_density_rms 0.047
_refine_ls_extinction_coef 0.0005(2)
_refine_ls_extinction_expression Fc^*^=kFc[1+0.001xFc^2^\l^3^/sin(2\q)]^-1/4^
_refine_ls_extinction_method SHELXL
_refine_ls_goodness_of_fit_ref 0.902
_refine_ls_hydrogen_treatment constr
_refine_ls_matrix_type full
_refine_ls_number_parameters 1095
_refine_ls_number_reflns 18247
_refine_ls_number_restraints 8
_refine_ls_restrained_S_all 0.905
_refine_ls_R_factor_all 0.3180
_refine_ls_R_factor_gt 0.0975
_refine_ls_shift/su_max 0.033
_refine_ls_shift/su_mean 0.002
_refine_ls_structure_factor_coef Fsqd
_refine_ls_weighting_details 'calc w=1/[\s^2^(Fo^2^)+(0.1474P)^2^+0.0000P] where P=(Fo^2^+2Fc^2^)/3'
_refine_ls_weighting_scheme calc
_refine_ls_wR_factor_gt 0.2346
_refine_ls_wR_factor_ref 0.3416
_reflns_number_gt 4828
_reflns_number_total 18247
_reflns_threshold_expression >2sigma(I)
_cod_data_source_file c7nj02735d2.cif
_cod_data_source_block 17996
_cod_original_cell_volume 10631.2(14)
_cod_original_sg_symbol_H-M 'P 21/c'
_cod_database_code 7056652

loop_
_symmetry_equiv_pos_as_xyz
'x, y, z'
'-x, y+1/2, -z+1/2'
'-x, -y, -z'
'x, -y-1/2, z-1/2'

loop_
_atom_site_label
_atom_site_type_symbol
_atom_site_fract_x
_atom_site_fract_y
_atom_site_fract_z
_atom_site_U_iso_or_equiv
_atom_site_adp_type
_atom_site_occupancy
_atom_site_symmetry_multiplicity
_atom_site_calc_flag
_atom_site_refinement_flags
_atom_site_disorder_assembly
_atom_site_disorder_group
C1 C 0.3609(3) 0.8293(3) 0.2199(3) 0.0593(19) Uani 1 1 d . . .
C2 C 0.3933(3) 0.8921(3) 0.2068(3) 0.065(2) Uani 1 1 d . . .
H2A H 0.3804 0.9369 0.2208 0.078 Uiso 1 1 calc R . .
H2B H 0.4311 0.8856 0.2320 0.078 Uiso 1 1 calc R . .
C3 C 0.3915(3) 0.9020(3) 0.1400(3) 0.0636(19) Uani 1 1 d . . .
H3A H 0.4019 0.8564 0.1247 0.076 Uiso 1 1 calc R . .
H3B H 0.3543 0.9129 0.1149 0.076 Uiso 1 1 calc R . .
C4 C 0.4278(3) 0.9615(3) 0.1309(3) 0.066(2) Uani 1 1 d . . .
H4A H 0.4209 1.0051 0.1522 0.079 Uiso 1 1 calc R . .
H4B H 0.4653 0.9471 0.1514 0.079 Uiso 1 1 calc R . .
C5 C 0.4220(3) 0.9809(3) 0.0651(3) 0.076(2) Uani 1 1 d . . .
H5A H 0.3842 0.9937 0.0445 0.091 Uiso 1 1 calc R . .
H5B H 0.4437 1.0244 0.0653 0.091 Uiso 1 1 calc R . .
C6 C 0.4378(3) 0.9248(4) 0.0271(3) 0.087(2) Uani 1 1 d . . .
H6A H 0.4169 0.8808 0.0275 0.104 Uiso 1 1 calc R . .
H6B H 0.4760 0.9130 0.0466 0.104 Uiso 1 1 calc R . .
C7 C 0.4297(3) 0.9462(4) -0.0397(4) 0.092(2) Uani 1 1 d . . .
H7A H 0.3912 0.9566 -0.0592 0.111 Uiso 1 1 calc R . .
H7B H 0.4494 0.9915 -0.0397 0.111 Uiso 1 1 calc R . .
C8 C 0.4465(3) 0.8934(4) -0.0794(4) 0.105(3) Uani 1 1 d . . .
H8A H 0.4852 0.8842 -0.0609 0.126 Uiso 1 1 calc R . .
H8B H 0.4276 0.8476 -0.0787 0.126 Uiso 1 1 calc R . .
C9 C 0.4367(4) 0.9145(5) -0.1435(4) 0.156(4) Uani 1 1 d . . .
H9A H 0.4488 0.8762 -0.1655 0.234 Uiso 1 1 calc R . .
H9B H 0.4564 0.9587 -0.1452 0.234 Uiso 1 1 calc R . .
H9C H 0.3984 0.9226 -0.1629 0.234 Uiso 1 1 calc R . .
C10 C 0.3621(3) 0.8295(3) 0.2869(3) 0.073(2) Uani 1 1 d . . .
H10A H 0.3998 0.8251 0.3130 0.087 Uiso 1 1 calc R . .
H10B H 0.3490 0.8767 0.2960 0.087 Uiso 1 1 calc R . .
C11 C 0.3305(3) 0.7726(4) 0.3063(3) 0.078(2) Uani 1 1 d . . .
H11A H 0.3447 0.7251 0.2997 0.094 Uiso 1 1 calc R . .
H11B H 0.2930 0.7753 0.2794 0.094 Uiso 1 1 calc R . .
C12 C 0.3314(3) 0.7779(4) 0.3727(3) 0.096(3) Uani 1 1 d . . .
H12A H 0.3689 0.7734 0.3996 0.115 Uiso 1 1 calc R . .
H12B H 0.3186 0.8261 0.3797 0.115 Uiso 1 1 calc R . .
C13 C 0.2987(3) 0.7232(4) 0.3915(3) 0.092(2) Uani 1 1 d . A .
H13A H 0.3104 0.6750 0.3827 0.110 Uiso 1 1 calc R . .
H13B H 0.2609 0.7292 0.3660 0.110 Uiso 1 1 calc R . .
C14 C 0.3019(4) 0.7267(4) 0.4594(4) 0.123(3) Uani 1 1 d . . .
H14A H 0.3399 0.7233 0.4846 0.148 Uiso 1 1 d R A .
H14B H 0.2884 0.7739 0.4679 0.148 Uiso 1 1 d R . .
C15 C 0.2915(13) 0.6576(13) 0.4909(11) 0.124(9) Uiso 0.49(3) 1 d P A 1
H15A H 0.2939 0.6677 0.5343 0.149 Uiso 0.49(3) 1 calc PR A 1
H15B H 0.3188 0.6211 0.4907 0.149 Uiso 0.49(3) 1 calc PR A 1
C16 C 0.2355(12) 0.6290(13) 0.4558(9) 0.115(9) Uiso 0.49(3) 1 d P A 1
H16A H 0.2085 0.6658 0.4565 0.137 Uiso 0.49(3) 1 calc PR A 1
H16B H 0.2332 0.6204 0.4122 0.137 Uiso 0.49(3) 1 calc PR A 1
C17 C 0.2228(12) 0.5622(14) 0.4824(13) 0.139(10) Uiso 0.49(3) 1 d P A 1
H17A H 0.1889 0.5430 0.4557 0.208 Uiso 0.49(3) 1 calc PR A 1
H17B H 0.2198 0.5719 0.5234 0.208 Uiso 0.49(3) 1 calc PR A 1
H17C H 0.2513 0.5271 0.4858 0.208 Uiso 0.49(3) 1 calc PR A 1
C15' C 0.2607(10) 0.6799(12) 0.4743(9) 0.098(7) Uiso 0.51(3) 1 d P A 2
H15C H 0.2607 0.6902 0.5169 0.117 Uiso 0.51(3) 1 calc PR A 2
H15D H 0.2249 0.6919 0.4460 0.117 Uiso 0.51(3) 1 calc PR A 2
C16' C 0.2711(9) 0.6014(10) 0.4687(7) 0.078(7) Uiso 0.51(3) 1 d P A 2
H16C H 0.2582 0.5881 0.4245 0.094 Uiso 0.51(3) 1 calc PR A 2
H16D H 0.3102 0.5934 0.4833 0.094 Uiso 0.51(3) 1 calc PR A 2
C17' C 0.2458(10) 0.5520(11) 0.5035(10) 0.108(8) Uiso 0.51(3) 1 d P A 2
H17D H 0.2584 0.5029 0.5014 0.162 Uiso 0.51(3) 1 calc PR A 2
H17E H 0.2068 0.5536 0.4852 0.162 Uiso 0.51(3) 1 calc PR A 2
H17F H 0.2554 0.5673 0.5467 0.162 Uiso 0.51(3) 1 calc PR A 2
C18 C 0.3767(3) 0.7576(3) 0.2005(3) 0.0577(19) Uani 1 1 d . . .
C19 C 0.4261(3) 0.7270(3) 0.2218(3) 0.0624(19) Uani 1 1 d . . .
H19 H 0.4540 0.7517 0.2514 0.075 Uiso 1 1 calc R . .
C20 C 0.4363(3) 0.6578(4) 0.2000(3) 0.0596(18) Uani 1 1 d . . .
C21 C 0.3934(3) 0.6251(3) 0.1548(3) 0.0597(18) Uani 1 1 d . . .
H21 H 0.3989 0.5798 0.1386 0.072 Uiso 1 1 calc R . .
C22 C 0.3443(3) 0.6566(3) 0.1337(3) 0.0535(17) Uani 1 1 d . . .
H22 H 0.3162 0.6333 0.1031 0.064 Uiso 1 1 calc R . .
C23 C 0.3352(3) 0.7225(3) 0.1568(3) 0.0521(17) Uani 1 1 d . . .
C24 C 0.4912(3) 0.6303(4) 0.2234(3) 0.068(2) Uani 1 1 d . . .
H24 H 0.5161 0.6641 0.2472 0.081 Uiso 1 1 calc R . .
C25 C 0.5129(3) 0.5662(4) 0.2176(3) 0.068(2) Uani 1 1 d . . .
H25 H 0.5509 0.5653 0.2323 0.081 Uiso 1 1 calc R . .
C26 C 0.4883(3) 0.4981(3) 0.1928(3) 0.0593(18) Uani 1 1 d . . .
C27 C 0.5080(3) 0.4573(4) 0.1534(3) 0.068(2) Uani 1 1 d . . .
H27 H 0.5366 0.4763 0.1409 0.082 Uiso 1 1 calc R . .
C28 C 0.4880(3) 0.3908(4) 0.1316(3) 0.076(2) Uani 1 1 d . . .
H28 H 0.5023 0.3648 0.1045 0.092 Uiso 1 1 calc R . .
C29 C 0.4465(3) 0.3624(3) 0.1499(3) 0.0633(19) Uani 1 1 d . . .
C30 C 0.4260(3) 0.4013(3) 0.1900(3) 0.0575(18) Uani 1 1 d . . .
C31 C 0.4460(3) 0.4685(3) 0.2108(3) 0.0623(19) Uani 1 1 d . . .
H31 H 0.4312 0.4948 0.2372 0.075 Uiso 1 1 calc R . .
C32 C 0.3793(3) 0.3625(3) 0.2008(3) 0.065(2) Uani 1 1 d . . .
C33 C 0.3270(3) 0.4049(3) 0.1739(3) 0.070(2) Uani 1 1 d . . .
H33A H 0.2976 0.3780 0.1825 0.084 Uiso 1 1 calc R . .
H33B H 0.3305 0.4515 0.1957 0.084 Uiso 1 1 calc R . .
C34 C 0.3119(3) 0.4190(4) 0.1064(4) 0.080(2) Uani 1 1 d . . .
H34A H 0.3035 0.3728 0.0841 0.096 Uiso 1 1 calc R . .
H34B H 0.3430 0.4402 0.0969 0.096 Uiso 1 1 calc R . .
C35 C 0.2642(3) 0.4692(4) 0.0829(4) 0.081(2) Uani 1 1 d . . .
H35A H 0.2339 0.4499 0.0953 0.097 Uiso 1 1 calc R . .
H35B H 0.2736 0.5167 0.1028 0.097 Uiso 1 1 calc R . .
C36 C 0.2466(3) 0.4786(4) 0.0142(4) 0.106(3) Uani 1 1 d . . .
H36A H 0.2364 0.4313 -0.0056 0.128 Uiso 1 1 calc R . .
H36B H 0.2770 0.4970 0.0017 0.128 Uiso 1 1 calc R . .
C37 C 0.2002(4) 0.5292(4) -0.0088(4) 0.106(2) Uani 1 1 d . . .
H37A H 0.1712 0.5139 0.0077 0.127 Uiso 1 1 calc R . .
H37B H 0.2116 0.5779 0.0074 0.127 Uiso 1 1 calc R . .
C38 C 0.1787(4) 0.5327(5) -0.0775(4) 0.119(2) Uani 1 1 d . . .
H38A H 0.1688 0.4835 -0.0934 0.143 Uiso 1 1 calc R . .
H38B H 0.1455 0.5617 -0.0889 0.143 Uiso 1 1 calc R . .
C39 C 0.2143(4) 0.5624(5) -0.1082(5) 0.141(4) Uani 1 1 d . . .
H39A H 0.2479 0.5344 -0.0961 0.169 Uiso 1 1 calc R . .
H39B H 0.2233 0.6122 -0.0935 0.169 Uiso 1 1 calc R . .
C40 C 0.1921(5) 0.5634(5) -0.1789(5) 0.188(5) Uani 1 1 d . . .
H40A H 0.2187 0.5845 -0.1959 0.282 Uiso 1 1 calc R . .
H40B H 0.1594 0.5922 -0.1917 0.282 Uiso 1 1 calc R . .
H40C H 0.1841 0.5143 -0.1943 0.282 Uiso 1 1 calc R . .
C41 C 0.3885(3) 0.3503(3) 0.2699(4) 0.080(2) Uani 1 1 d . . .
H41A H 0.3915 0.3977 0.2903 0.095 Uiso 1 1 calc R . .
H41B H 0.3566 0.3261 0.2749 0.095 Uiso 1 1 calc R . .
C42 C 0.4376(3) 0.3062(4) 0.3034(3) 0.082(2) Uani 1 1 d . . .
H42A H 0.4698 0.3311 0.2999 0.098 Uiso 1 1 calc R . .
H42B H 0.4354 0.2592 0.2824 0.098 Uiso 1 1 calc R . .
C43 C 0.4446(3) 0.2929(4) 0.3715(4) 0.090(2) Uani 1 1 d . . .
H43A H 0.4518 0.3391 0.3940 0.107 Uiso 1 1 calc R . .
H43B H 0.4111 0.2729 0.3758 0.107 Uiso 1 1 calc R . .
C44 C 0.4902(3) 0.2413(4) 0.3999(3) 0.096(3) Uani 1 1 d . . .
H44A H 0.4841 0.1970 0.3748 0.116 Uiso 1 1 calc R . .
H44B H 0.5238 0.2632 0.3975 0.116 Uiso 1 1 calc R . .
C45 C 0.4976(4) 0.2211(4) 0.4662(4) 0.106(2) Uani 1 1 d . . .
H45A H 0.5033 0.2653 0.4914 0.127 Uiso 1 1 calc R . .
H45B H 0.4644 0.1981 0.4687 0.127 Uiso 1 1 calc R . .
C46 C 0.5437(4) 0.1709(5) 0.4929(4) 0.119(2) Uani 1 1 d . . .
H46A H 0.5754 0.1910 0.4839 0.143 Uiso 1 1 calc R . .
H46B H 0.5517 0.1712 0.5383 0.143 Uiso 1 1 calc R . .
C47 C 0.5380(4) 0.0950(5) 0.4722(4) 0.110(3) Uani 1 1 d . . .
H47A H 0.5301 0.0940 0.4268 0.133 Uiso 1 1 calc R . .
H47B H 0.5068 0.0740 0.4817 0.133 Uiso 1 1 calc R . .
C48 C 0.5860(4) 0.0483(5) 0.5007(4) 0.155(4) Uani 1 1 d . . .
H48A H 0.5789 -0.0004 0.4840 0.233 Uiso 1 1 calc R . .
H48B H 0.5933 0.0469 0.5455 0.233 Uiso 1 1 calc R . .
H48C H 0.6171 0.0680 0.4911 0.233 Uiso 1 1 calc R . .
C49 C 0.3791(3) 0.2932(3) 0.1653(3) 0.076(2) Uani 1 1 d . . .
C50 C 0.4176(3) 0.2945(3) 0.1344(3) 0.069(2) Uani 1 1 d . . .
C51 C 0.4217(3) 0.2378(4) 0.0973(4) 0.095(3) Uani 1 1 d . . .
H51 H 0.4485 0.2379 0.0772 0.114 Uiso 1 1 calc R . .
C52 C 0.3870(3) 0.1814(4) 0.0896(4) 0.107(3) Uani 1 1 d . . .
H52 H 0.3895 0.1429 0.0633 0.128 Uiso 1 1 calc R . .
C53 C 0.3478(3) 0.1790(4) 0.1194(4) 0.109(3) Uani 1 1 d . . .
C54 C 0.3452(3) 0.2358(4) 0.1585(4) 0.096(3) Uani 1 1 d . . .
H54 H 0.3197 0.2346 0.1804 0.115 Uiso 1 1 calc R . .
C55 C 0.3122(4) 0.1176(4) 0.1083(5) 0.143(4) Uani 1 1 d . . .
H55 H 0.3265 0.0749 0.0968 0.171 Uiso 1 1 calc R . .
C56 C 0.2623(4) 0.1115(4) 0.1116(5) 0.147(4) Uani 1 1 d . . .
H56 H 0.2479 0.0643 0.1056 0.177 Uiso 1 1 calc R . .
C57 C 0.2255(3) 0.1680(4) 0.1232(5) 0.113(3) Uani 1 1 d . . .
C58 C 0.1944(3) 0.1511(4) 0.1630(4) 0.121(3) Uani 1 1 d . . .
H58 H 0.1957 0.1047 0.1807 0.145 Uiso 1 1 calc R . .
C59 C 0.1628(3) 0.2039(4) 0.1747(4) 0.093(3) Uani 1 1 d . . .
C60 C 0.1618(3) 0.2735(4) 0.1514(3) 0.080(2) Uani 1 1 d . . .
C61 C 0.1914(3) 0.2899(4) 0.1104(4) 0.100(3) Uani 1 1 d . . .
H61 H 0.1893 0.3362 0.0924 0.120 Uiso 1 1 calc R . .
C62 C 0.2232(3) 0.2371(4) 0.0973(4) 0.113(3) Uani 1 1 d . . .
H62 H 0.2437 0.2475 0.0706 0.136 Uiso 1 1 calc R . .
C63 C 0.1245(3) 0.1987(3) 0.2131(4) 0.085(2) Uani 1 1 d . . .
C64 C 0.1509(4) 0.1736(4) 0.2803(5) 0.109(3) Uani 1 1 d . C .
H64A H 0.1228 0.1720 0.3007 0.131 Uiso 1 1 calc R . .
H64B H 0.1635 0.1238 0.2789 0.131 Uiso 1 1 calc R . .
C65 C 0.1977(4) 0.2171(5) 0.3215(5) 0.127(3) Uani 1 1 d D . .
H65A H 0.1867 0.2668 0.3270 0.153 Uiso 1 1 calc R B 3
H65B H 0.2280 0.2184 0.3044 0.153 Uiso 1 1 calc R B 3
C66 C 0.2122(5) 0.1745(8) 0.3828(6) 0.077(5) Uiso 0.50 1 d PD C 3
H66A H 0.2153 0.1229 0.3743 0.092 Uiso 0.50 1 calc PR C 3
H66B H 0.1833 0.1801 0.4019 0.092 Uiso 0.50 1 calc PR C 3
C67 C 0.2700(5) 0.2036(8) 0.4319(6) 0.084(4) Uiso 0.50 1 d PD C 3
H67A H 0.2667 0.2551 0.4407 0.101 Uiso 0.50 1 calc PR C 3
H67B H 0.2776 0.1770 0.4713 0.101 Uiso 0.50 1 calc PR C 3
C68 C 0.3167(5) 0.1934(7) 0.4057(6) 0.072(4) Uiso 0.50 1 d P C 3
H68A H 0.3481 0.2195 0.4326 0.087 Uiso 0.50 1 calc PR C 3
H68B H 0.3070 0.2164 0.3646 0.087 Uiso 0.50 1 calc PR C 3
C69 C 0.3340(7) 0.1147(9) 0.3989(7) 0.107 Uiso 0.50 1 d PD C 3
H69A H 0.3690 0.1117 0.4315 0.129 Uiso 0.50 1 calc PR C 3
H69B H 0.3092 0.0869 0.4151 0.129 Uiso 0.50 1 calc PR C 3
C70 C 0.3420(8) 0.0646(11) 0.3500(8) 0.125 Uiso 0.50 1 d PD C 3
H70A H 0.3771 0.0401 0.3648 0.150 Uiso 0.50 1 calc PR C 3
H70B H 0.3133 0.0282 0.3378 0.150 Uiso 0.50 1 calc PR C 3
C71 C 0.3398(9) 0.1145(11) 0.2971(9) 0.151 Uiso 0.50 1 d PD C 3
H71A H 0.3451 0.0870 0.2629 0.227 Uiso 0.50 1 calc PR C 3
H71B H 0.3679 0.1508 0.3107 0.227 Uiso 0.50 1 calc PR C 3
H71C H 0.3048 0.1382 0.2834 0.227 Uiso 0.50 1 calc PR C 3
C66' C 0.2300(8) 0.2091(10) 0.3910(7) 0.102 Uiso 0.50 1 d PD C 4
H66C H 0.2068 0.1983 0.4168 0.122 Uiso 0.50 1 calc PR C 4
H66D H 0.2524 0.2516 0.4075 0.122 Uiso 0.50 1 calc PR C 4
C67' C 0.2643(7) 0.1416(8) 0.3829(7) 0.110 Uiso 0.50 1 d PD C 4
H67C H 0.2754 0.1145 0.4222 0.132 Uiso 0.50 1 calc PR C 4
H67D H 0.2411 0.1097 0.3510 0.132 Uiso 0.50 1 calc PR C 4
C68' C 0.3158(9) 0.1599(13) 0.3641(12) 0.187(10) Uiso 0.50 1 d PD C 4
H68C H 0.3332 0.2003 0.3911 0.224 Uiso 0.50 1 calc PR C 4
H68D H 0.3023 0.1801 0.3219 0.224 Uiso 0.50 1 calc PR C 4
C69' C 0.3632(6) 0.1078(8) 0.3627(6) 0.083(5) Uiso 0.50 1 d PD C 4
H69C H 0.3792 0.0862 0.4040 0.100 Uiso 0.50 1 calc PR C 4
H69D H 0.3913 0.1354 0.3521 0.100 Uiso 0.50 1 calc PR C 4
C70' C 0.3401(7) 0.0442(9) 0.3113(8) 0.120(6) Uiso 0.50 1 d PD C 4
H70C H 0.3689 0.0096 0.3122 0.144 Uiso 0.50 1 calc PR C 4
H70D H 0.3108 0.0179 0.3208 0.144 Uiso 0.50 1 calc PR C 4
C71' C 0.3209(10) 0.0760(13) 0.2525(9) 0.191(10) Uiso 0.50 1 d PD C 4
H71D H 0.3063 0.0388 0.2215 0.287 Uiso 0.50 1 calc PR C 4
H71E H 0.3502 0.1008 0.2430 0.287 Uiso 0.50 1 calc PR C 4
H71F H 0.2927 0.1106 0.2521 0.287 Uiso 0.50 1 calc PR C 4
C72 C 0.0779(4) 0.1458(4) 0.1816(5) 0.103(3) Uani 1 1 d . . .
H72A H 0.0929 0.0968 0.1835 0.124 Uiso 1 1 calc R . .
H72B H 0.0525 0.1456 0.2059 0.124 Uiso 1 1 calc R . .
C73 C 0.0467(4) 0.1624(5) 0.1144(5) 0.126(4) Uani 1 1 d . . .
H73A H 0.0737 0.1628 0.0923 0.151 Uiso 1 1 calc R . .
H73B H 0.0346 0.2127 0.1145 0.151 Uiso 1 1 calc R . .
C74 C -0.0056(7) 0.1185(7) 0.0683(7) 0.217(8) Uani 1 1 d . . .
H74A H -0.0364 0.1516 0.0546 0.261 Uiso 1 1 calc R . .
H74B H 0.0031 0.1020 0.0312 0.261 Uiso 1 1 calc R . .
C75 C -0.0170(6) 0.0709(9) 0.0918(7) 0.205(8) Uani 1 1 d . . .
H75A H -0.0271 0.0874 0.1280 0.247 Uiso 1 1 calc R . .
H75B H 0.0140 0.0383 0.1066 0.247 Uiso 1 1 calc R . .
C76 C -0.0671(6) 0.0276(8) 0.0446(5) 0.177(6) Uani 1 1 d . . .
H76A H -0.0974 0.0615 0.0305 0.212 Uiso 1 1 calc R . .
H76B H -0.0566 0.0141 0.0080 0.212 Uiso 1 1 calc R . .
C77 C -0.0856(5) -0.0340(8) 0.0661(6) 0.187(6) Uani 1 1 d . . .
H77A H -0.0526 -0.0601 0.0887 0.225 Uiso 1 1 calc R . .
H77B H -0.1005 -0.0160 0.0982 0.225 Uiso 1 1 calc R . .
C78 C -0.1208(5) -0.0878(8) 0.0367(5) 0.178(5) Uani 1 1 d . . .
H78A H -0.1039 -0.1106 0.0082 0.214 Uiso 1 1 calc R . .
H78B H -0.1526 -0.0622 0.0102 0.214 Uiso 1 1 calc R . .
C79 C -0.1422(5) -0.1473(7) 0.0637(6) 0.206(6) Uani 1 1 d . . .
H79A H -0.1646 -0.1776 0.0306 0.308 Uiso 1 1 calc R . .
H79B H -0.1637 -0.1283 0.0884 0.308 Uiso 1 1 calc R . .
H79C H -0.1126 -0.1758 0.0900 0.308 Uiso 1 1 calc R . .
C80 C 0.1035(3) 0.2758(3) 0.2090(3) 0.074(2) Uani 1 1 d . . .
C81 C 0.1251(3) 0.3190(4) 0.1727(3) 0.071(2) Uani 1 1 d . . .
C82 C 0.1113(3) 0.3903(3) 0.1637(3) 0.071(2) Uani 1 1 d . . .
H82 H 0.1263 0.4196 0.1392 0.085 Uiso 1 1 calc R . .
C83 C 0.0760(3) 0.4181(3) 0.1902(3) 0.070(2) Uani 1 1 d . . .
H83 H 0.0661 0.4672 0.1835 0.084 Uiso 1 1 calc R . .
C84 C 0.0537(3) 0.3767(3) 0.2273(3) 0.0620(19) Uani 1 1 d . . .
C85 C 0.0687(3) 0.3040(3) 0.2367(3) 0.070(2) Uani 1 1 d . . .
H85 H 0.0547 0.2747 0.2622 0.083 Uiso 1 1 calc R . .
C86 C 0.0138(3) 0.4030(3) 0.2558(3) 0.065(2) Uani 1 1 d . . .
H86 H 0.0005 0.3671 0.2767 0.078 Uiso 1 1 calc R . .
C87 C -0.0068(3) 0.4677(3) 0.2575(3) 0.069(2) Uani 1 1 d . . .
H87 H -0.0325 0.4696 0.2790 0.082 Uiso 1 1 calc R . .
C88 C 0.0030(3) 0.5384(3) 0.2315(3) 0.061(2) Uani 1 1 d . . .
C89 C -0.0372(3) 0.5703(4) 0.1845(3) 0.068(2) Uani 1 1 d . . .
H89 H -0.0705 0.5466 0.1684 0.081 Uiso 1 1 calc R . .
C90 C -0.0295(3) 0.6361(4) 0.1606(3) 0.0656(19) Uani 1 1 d . . .
H90 H -0.0573 0.6574 0.1283 0.079 Uiso 1 1 calc R . .
C91 C 0.0189(3) 0.6703(3) 0.1842(3) 0.0544(18) Uani 1 1 d . . .
C92 C 0.0601(3) 0.6410(3) 0.2333(3) 0.0509(17) Uani 1 1 d . . .
C93 C 0.0526(3) 0.5739(3) 0.2572(3) 0.0554(18) Uani 1 1 d . . .
H93 H 0.0801 0.5528 0.2898 0.066 Uiso 1 1 calc R . .
C94 C 0.1098(2) 0.6895(3) 0.2523(3) 0.0525(17) Uani 1 1 d . . .
C95 C 0.1603(2) 0.6531(3) 0.2469(3) 0.0621(19) Uani 1 1 d . . .
H95A H 0.1881 0.6903 0.2515 0.075 Uiso 1 1 calc R . .
H95B H 0.1734 0.6194 0.2820 0.075 Uiso 1 1 calc R . .
C96 C 0.1547(3) 0.6123(3) 0.1881(3) 0.068(2) Uani 1 1 d . . .
H96A H 0.1343 0.6418 0.1525 0.081 Uiso 1 1 calc R . .
H96B H 0.1341 0.5678 0.1880 0.081 Uiso 1 1 calc R . .
C97 C 0.2092(3) 0.5926(4) 0.1806(3) 0.090(2) Uani 1 1 d . . .
H97A H 0.2030 0.5585 0.1458 0.108 Uiso 1 1 calc R . .
H97B H 0.2249 0.6366 0.1690 0.108 Uiso 1 1 calc R . .
C98 C 0.2490(3) 0.5605(4) 0.2355(4) 0.098(3) Uani 1 1 d . . .
H98A H 0.2826 0.5527 0.2254 0.117 Uiso 1 1 calc R . .
H98B H 0.2567 0.5961 0.2694 0.117 Uiso 1 1 calc R . .
C99 C 0.2348(4) 0.4944(5) 0.2582(5) 0.123(3) Uani 1 1 d . . .
H99A H 0.2294 0.4572 0.2258 0.148 Uiso 1 1 calc R . .
H99B H 0.2005 0.5007 0.2669 0.148 Uiso 1 1 calc R . .
C100 C 0.2770(5) 0.4685(6) 0.3164(6) 0.191(6) Uani 1 1 d . . .
H10C H 0.3079 0.4517 0.3041 0.230 Uiso 1 1 calc R . .
H10D H 0.2892 0.5110 0.3431 0.230 Uiso 1 1 calc R . .
C101 C 0.2662(6) 0.4188(9) 0.3505(6) 0.227(7) Uani 1 1 d . . .
H10E H 0.2574 0.3744 0.3255 0.272 Uiso 1 1 calc R . .
H10F H 0.2338 0.4333 0.3608 0.272 Uiso 1 1 calc R . .
C102 C 0.3142(5) 0.3993(5) 0.4161(5) 0.190(5) Uani 1 1 d . . .
H10G H 0.3025 0.3593 0.4368 0.284 Uiso 1 1 calc R . .
H10H H 0.3212 0.4414 0.4432 0.284 Uiso 1 1 calc R . .
H10I H 0.3469 0.3858 0.4069 0.284 Uiso 1 1 calc R . .
C103 C 0.1212(3) 0.7170(3) 0.3189(3) 0.0594(18) Uani 1 1 d . . .
H10J H 0.1276 0.6745 0.3463 0.071 Uiso 1 1 calc R . .
H10K H 0.1550 0.7444 0.3296 0.071 Uiso 1 1 calc R . .
C104 C 0.0812(3) 0.7623(3) 0.3347(3) 0.069(2) Uani 1 1 d . . .
H10L H 0.0464 0.7373 0.3216 0.083 Uiso 1 1 calc R . .
H10M H 0.0771 0.8075 0.3109 0.083 Uiso 1 1 calc R . .
C105 C 0.0947(3) 0.7810(3) 0.4032(3) 0.079(2) Uani 1 1 d . . .
H10N H 0.0964 0.7359 0.4266 0.095 Uiso 1 1 calc R . .
H10O H 0.1308 0.8029 0.4170 0.095 Uiso 1 1 calc R . .
C106 C 0.0570(3) 0.8305(3) 0.4198(3) 0.086(2) Uani 1 1 d . . .
H10P H 0.0202 0.8117 0.4017 0.103 Uiso 1 1 calc R . .
H10Q H 0.0586 0.8778 0.4005 0.103 Uiso 1 1 calc R . .
C107 C 0.0670(4) 0.8418(4) 0.4884(3) 0.107(3) Uani 1 1 d . . .
H10R H 0.1031 0.8628 0.5066 0.128 Uiso 1 1 calc R . .
H10S H 0.0666 0.7947 0.5083 0.128 Uiso 1 1 calc R . .
C108 C 0.0254(5) 0.8915(5) 0.5029(4) 0.133(4) Uani 1 1 d . . .
H10T H 0.0399 0.9080 0.5461 0.159 Uiso 1 1 calc R . .
H10U H 0.0205 0.9344 0.4761 0.159 Uiso 1 1 calc R . .
C109 C -0.0278(5) 0.8585(5) 0.4944(4) 0.132(4) Uani 1 1 d . . .
H10V H -0.0238 0.8189 0.5243 0.158 Uiso 1 1 calc R . .
H10W H -0.0410 0.8377 0.4524 0.158 Uiso 1 1 calc R . .
C110 C -0.0701(4) 0.9126(6) 0.5030(4) 0.172(5) Uani 1 1 d . . .
H11C H -0.1041 0.8877 0.4971 0.259 Uiso 1 1 calc R . .
H11D H -0.0751 0.9514 0.4727 0.259 Uiso 1 1 calc R . .
H11E H -0.0576 0.9329 0.5447 0.259 Uiso 1 1 calc R . .
C111 C 0.0377(3) 0.7378(3) 0.1667(3) 0.0527(17) Uani 1 1 d . . .
C112 C 0.0123(3) 0.7873(4) 0.1221(3) 0.0641(19) Uani 1 1 d . . .
H112 H -0.0236 0.7799 0.0972 0.077 Uiso 1 1 calc R . .
C113 C 0.0401(3) 0.8476(3) 0.1145(3) 0.064(2) Uani 1 1 d . . .
H113 H 0.0227 0.8824 0.0847 0.077 Uiso 1 1 calc R . .
C114 C 0.0941(3) 0.8585(3) 0.1502(3) 0.0586(19) Uani 1 1 d . . .
C115 C 0.1192(3) 0.8079(3) 0.1963(3) 0.0555(17) Uani 1 1 d . . .
H115 H 0.1552 0.8145 0.2212 0.067 Uiso 1 1 calc R . .
C116 C 0.0907(3) 0.7493(3) 0.2047(3) 0.0546(18) Uani 1 1 d . . .
C117 C 0.1222(3) 0.9240(3) 0.1402(3) 0.076(2) Uani 1 1 d . . .
H117 H 0.1020 0.9672 0.1347 0.091 Uiso 1 1 calc R . .
C118 C 0.1711(3) 0.9305(4) 0.1380(3) 0.073(2) Uani 1 1 d . . .
H118 H 0.1821 0.9783 0.1338 0.088 Uiso 1 1 calc R . .
C119 C 0.2126(3) 0.8735(3) 0.1410(3) 0.064(2) Uani 1 1 d . . .
C120 C 0.1976(3) 0.8100(3) 0.1057(3) 0.0610(18) Uani 1 1 d . . .
H120 H 0.1616 0.8028 0.0809 0.073 Uiso 1 1 calc R . .
C121 C 0.2360(3) 0.7586(3) 0.1077(3) 0.062(2) Uani 1 1 d . . .
H121 H 0.2264 0.7162 0.0837 0.075 Uiso 1 1 calc R . .
C122 C 0.2893(3) 0.7686(3) 0.1454(3) 0.0517(17) Uani 1 1 d . . .
C123 C 0.3033(3) 0.8308(3) 0.1799(3) 0.0572(19) Uani 1 1 d . . .
C124 C 0.2661(3) 0.8826(4) 0.1771(3) 0.067(2) Uani 1 1 d . . .
H124 H 0.2765 0.9257 0.2000 0.080 Uiso 1 1 calc R . .

loop_
_atom_site_aniso_label
_atom_site_aniso_U_11
_atom_site_aniso_U_22
_atom_site_aniso_U_33
_atom_site_aniso_U_23
_atom_site_aniso_U_13
_atom_site_aniso_U_12
C1 0.073(6) 0.048(5) 0.067(5) -0.012(3) 0.036(4) -0.016(4)
C2 0.085(6) 0.040(4) 0.086(5) -0.009(3) 0.050(4) -0.018(4)
C3 0.067(5) 0.045(4) 0.090(5) -0.009(4) 0.040(4) -0.012(4)
C4 0.081(6) 0.046(4) 0.080(5) -0.006(4) 0.037(4) -0.010(4)
C5 0.100(6) 0.053(5) 0.091(6) -0.005(4) 0.053(5) -0.007(4)
C6 0.097(7) 0.081(6) 0.093(6) -0.002(5) 0.045(5) -0.004(5)
C7 0.093(7) 0.093(6) 0.099(7) -0.005(5) 0.042(5) -0.018(5)
C8 0.121(8) 0.114(7) 0.098(7) -0.017(5) 0.062(6) -0.015(6)
C9 0.213(12) 0.175(10) 0.113(8) -0.012(7) 0.098(8) -0.022(8)
C10 0.083(6) 0.066(5) 0.075(5) -0.013(4) 0.034(4) -0.016(4)
C11 0.089(6) 0.083(6) 0.073(5) -0.005(4) 0.038(4) -0.029(4)
C12 0.129(8) 0.087(6) 0.084(6) -0.007(4) 0.050(5) -0.032(5)
C13 0.112(7) 0.112(7) 0.062(5) 0.001(4) 0.043(5) -0.019(5)
C14 0.174(10) 0.104(7) 0.108(7) -0.015(5) 0.069(7) -0.038(6)
C18 0.067(6) 0.037(4) 0.086(5) -0.006(4) 0.049(5) -0.007(4)
C19 0.089(7) 0.044(5) 0.068(5) -0.011(4) 0.045(4) -0.025(4)
C20 0.059(6) 0.044(5) 0.086(5) 0.012(4) 0.036(5) -0.012(4)
C21 0.074(6) 0.038(4) 0.071(5) -0.003(4) 0.028(4) -0.014(4)
C22 0.056(5) 0.044(5) 0.063(4) -0.001(4) 0.022(4) -0.005(4)
C23 0.066(6) 0.038(4) 0.063(5) -0.002(4) 0.037(4) -0.016(4)
C24 0.072(6) 0.049(5) 0.086(5) 0.006(4) 0.030(4) -0.020(4)
C25 0.061(5) 0.054(5) 0.090(5) 0.008(4) 0.026(4) -0.019(4)
C26 0.058(5) 0.049(5) 0.073(5) 0.011(4) 0.024(4) -0.005(4)
C27 0.058(5) 0.064(5) 0.095(6) 0.012(4) 0.042(4) -0.001(4)
C28 0.078(6) 0.062(5) 0.113(6) 0.005(4) 0.065(5) 0.004(4)
C29 0.064(5) 0.049(5) 0.090(5) 0.000(4) 0.043(4) 0.006(4)
C30 0.058(5) 0.040(4) 0.084(5) -0.004(4) 0.037(4) -0.004(4)
C31 0.073(6) 0.045(5) 0.080(5) 0.008(4) 0.040(4) 0.004(4)
C32 0.078(6) 0.048(4) 0.093(5) -0.004(4) 0.061(5) -0.005(4)
C33 0.070(6) 0.041(4) 0.120(7) -0.019(4) 0.059(5) 0.002(4)
C34 0.074(6) 0.073(5) 0.104(6) -0.023(5) 0.044(5) 0.002(5)
C35 0.072(6) 0.057(5) 0.122(7) -0.023(4) 0.042(5) 0.001(4)
C36 0.103(8) 0.095(7) 0.120(8) -0.017(5) 0.032(6) 0.044(6)
C37 0.122(6) 0.100(5) 0.111(5) -0.013(4) 0.058(4) -0.013(4)
C38 0.121(6) 0.120(6) 0.123(6) 0.018(4) 0.046(5) -0.012(5)
C39 0.165(11) 0.139(9) 0.117(8) 0.045(7) 0.041(8) 0.063(8)
C40 0.249(15) 0.130(9) 0.180(11) 0.041(8) 0.061(10) 0.070(9)
C41 0.082(6) 0.035(4) 0.150(7) -0.007(4) 0.077(5) -0.004(4)
C42 0.094(7) 0.055(5) 0.121(7) 0.011(4) 0.071(5) 0.001(5)
C43 0.100(7) 0.072(6) 0.120(7) 0.001(5) 0.069(6) -0.007(5)
C44 0.112(8) 0.100(7) 0.095(6) 0.008(5) 0.059(5) -0.007(6)
C45 0.122(6) 0.100(5) 0.111(5) -0.013(4) 0.058(4) -0.013(4)
C46 0.121(6) 0.120(6) 0.123(6) 0.018(4) 0.046(5) -0.012(5)
C47 0.112(9) 0.119(8) 0.105(6) 0.023(6) 0.039(6) -0.007(7)
C48 0.139(11) 0.159(10) 0.142(8) 0.065(7) 0.005(7) 0.020(8)
C49 0.085(6) 0.039(5) 0.129(6) -0.010(4) 0.070(5) 0.000(4)
C50 0.062(5) 0.046(5) 0.120(6) -0.007(4) 0.057(5) 0.000(4)
C51 0.092(7) 0.060(5) 0.167(8) -0.040(5) 0.089(6) -0.006(5)
C52 0.104(7) 0.066(6) 0.182(8) -0.053(5) 0.091(7) -0.011(5)
C53 0.112(7) 0.046(5) 0.211(9) -0.046(5) 0.112(7) -0.021(5)
C54 0.093(7) 0.062(6) 0.167(8) -0.037(5) 0.090(6) -0.016(5)
C55 0.132(9) 0.063(6) 0.292(12) -0.060(7) 0.151(9) -0.020(6)
C56 0.143(10) 0.053(6) 0.300(13) -0.069(7) 0.146(10) -0.028(6)
C57 0.097(7) 0.054(6) 0.224(10) -0.055(6) 0.100(7) -0.024(5)
C58 0.115(8) 0.043(5) 0.249(10) -0.041(6) 0.121(8) -0.022(5)
C59 0.093(6) 0.037(5) 0.181(8) -0.020(5) 0.093(6) -0.018(4)
C60 0.080(6) 0.042(5) 0.140(7) -0.023(4) 0.066(5) -0.018(4)
C61 0.113(7) 0.052(5) 0.172(8) -0.038(5) 0.097(6) -0.027(5)
C62 0.123(8) 0.061(6) 0.201(9) -0.060(6) 0.117(7) -0.035(5)
C63 0.081(6) 0.027(4) 0.168(8) -0.018(5) 0.071(6) -0.016(4)
C64 0.086(8) 0.070(6) 0.187(9) 0.033(6) 0.065(7) 0.024(5)
C65 0.081(7) 0.111(8) 0.209(11) -0.019(7) 0.074(7) -0.025(6)
C72 0.106(8) 0.030(5) 0.207(10) -0.006(6) 0.098(7) -0.007(5)
C73 0.120(10) 0.077(7) 0.211(12) -0.053(8) 0.097(9) -0.018(6)
C74 0.39(3) 0.102(11) 0.200(15) 0.034(10) 0.151(16) 0.000(13)
C75 0.203(16) 0.179(15) 0.29(2) 0.107(15) 0.152(16) 0.082(13)
C76 0.144(13) 0.254(18) 0.139(10) -0.038(10) 0.053(9) -0.091(12)
C77 0.069(10) 0.211(15) 0.230(15) -0.056(12) -0.032(9) -0.016(9)
C78 0.119(12) 0.225(15) 0.179(12) -0.004(11) 0.028(9) -0.024(11)
C79 0.135(12) 0.234(15) 0.236(14) 0.065(11) 0.041(10) -0.046(10)
C80 0.088(6) 0.032(4) 0.125(6) -0.005(4) 0.067(5) -0.010(4)
C81 0.077(6) 0.039(5) 0.117(6) -0.010(4) 0.059(5) -0.007(4)
C82 0.100(6) 0.030(4) 0.110(6) -0.011(4) 0.073(5) -0.011(4)
C83 0.097(6) 0.032(4) 0.098(5) -0.009(4) 0.056(5) -0.005(4)
C84 0.077(6) 0.038(4) 0.086(5) -0.003(4) 0.048(4) -0.008(4)
C85 0.078(6) 0.035(4) 0.115(6) 0.001(4) 0.057(5) -0.007(4)
C86 0.087(6) 0.041(4) 0.089(5) -0.003(4) 0.058(4) -0.011(4)
C87 0.085(6) 0.043(5) 0.100(5) -0.018(4) 0.061(4) -0.013(4)
C88 0.076(6) 0.033(4) 0.096(6) -0.004(4) 0.059(5) -0.001(4)
C89 0.059(6) 0.058(5) 0.092(6) -0.007(4) 0.032(5) -0.004(4)
C90 0.059(6) 0.050(5) 0.089(5) 0.006(4) 0.024(4) 0.001(4)
C91 0.062(6) 0.039(4) 0.073(5) 0.002(4) 0.037(4) 0.009(4)
C92 0.063(5) 0.036(4) 0.068(5) 0.000(4) 0.041(4) 0.008(4)
C93 0.062(5) 0.042(4) 0.072(5) -0.001(4) 0.035(4) 0.009(4)
C94 0.052(5) 0.035(4) 0.082(5) 0.005(4) 0.039(4) 0.005(3)
C95 0.060(5) 0.047(4) 0.086(5) 0.007(4) 0.033(4) 0.005(4)
C96 0.073(6) 0.063(5) 0.077(5) -0.004(4) 0.036(4) 0.017(4)
C97 0.100(7) 0.084(6) 0.107(6) 0.021(5) 0.063(6) 0.037(5)
C98 0.094(7) 0.075(6) 0.148(8) 0.008(6) 0.071(6) 0.021(5)
C99 0.131(9) 0.091(7) 0.183(10) 0.035(7) 0.100(8) 0.055(6)
C100 0.234(15) 0.171(11) 0.235(14) 0.121(10) 0.169(13) 0.124(11)
C101 0.209(16) 0.31(2) 0.154(12) 0.060(12) 0.046(11) -0.051(14)
C102 0.278(18) 0.121(9) 0.197(12) -0.014(8) 0.113(12) -0.033(10)
C103 0.071(5) 0.045(4) 0.066(5) 0.007(3) 0.026(4) -0.001(4)
C104 0.086(6) 0.055(5) 0.080(5) 0.003(4) 0.048(4) 0.008(4)
C105 0.118(7) 0.063(5) 0.065(5) -0.003(4) 0.041(5) -0.013(5)
C106 0.129(7) 0.059(5) 0.091(6) -0.013(4) 0.063(5) -0.002(5)
C107 0.146(9) 0.116(7) 0.068(6) -0.015(5) 0.045(5) 0.003(6)
C108 0.181(12) 0.131(9) 0.111(7) -0.022(6) 0.082(8) 0.018(8)
C109 0.160(11) 0.147(10) 0.107(7) 0.019(6) 0.070(7) 0.036(8)
C110 0.226(13) 0.194(11) 0.118(8) 0.004(7) 0.083(8) 0.099(10)
C111 0.056(5) 0.039(5) 0.072(5) 0.000(4) 0.034(4) 0.005(4)
C112 0.068(5) 0.050(5) 0.084(5) 0.007(4) 0.037(4) 0.001(4)
C113 0.082(6) 0.044(5) 0.078(5) 0.002(4) 0.042(5) 0.015(4)
C114 0.079(6) 0.030(4) 0.086(5) -0.008(4) 0.055(5) -0.001(4)
C115 0.061(5) 0.041(4) 0.071(5) 0.015(4) 0.030(4) 0.012(4)
C116 0.070(6) 0.033(4) 0.078(5) 0.000(4) 0.049(4) 0.003(4)
C117 0.096(7) 0.041(5) 0.106(6) 0.009(4) 0.055(5) 0.005(4)
C118 0.087(7) 0.044(5) 0.101(6) 0.009(4) 0.047(5) -0.009(4)
C119 0.093(7) 0.041(5) 0.080(5) 0.011(4) 0.060(5) 0.006(5)
C120 0.075(6) 0.044(5) 0.071(5) -0.006(4) 0.033(4) -0.011(4)
C121 0.090(7) 0.039(4) 0.075(5) 0.003(4) 0.052(5) -0.009(4)
C122 0.065(6) 0.043(5) 0.059(4) -0.005(4) 0.036(4) -0.017(4)
C123 0.078(6) 0.034(4) 0.078(5) -0.007(4) 0.050(5) -0.009(4)
C124 0.074(6) 0.050(5) 0.088(5) -0.013(4) 0.043(5) -0.025(5)

loop_
_atom_type_symbol
_atom_type_description
_atom_type_scat_dispersion_real
_atom_type_scat_dispersion_imag
_atom_type_scat_source
C C 0.0033 0.0016 'International Tables Vol C Tables 4.2.6.8 and 6.1.1.4'
H H 0.0000 0.0000 'International Tables Vol C Tables 4.2.6.8 and 6.1.1.4'

loop_
_geom_angle_atom_site_label_1
_geom_angle_atom_site_label_2
_geom_angle_atom_site_label_3
_geom_angle
C18 C1 C123 98.9(5)
C18 C1 C10 112.0(5)
C123 C1 C10 108.3(5)
C18 C1 C2 113.6(5)
C123 C1 C2 112.6(6)
C10 C1 C2 110.8(5)
C3 C2 C1 116.1(5)
C3 C2 H2A 108.3
C1 C2 H2A 108.3
C3 C2 H2B 108.3
C1 C2 H2B 108.3
H2A C2 H2B 107.4
C4 C3 C2 113.4(5)
C4 C3 H3A 108.9
C2 C3 H3A 108.9
C4 C3 H3B 108.9
C2 C3 H3B 108.9
H3A C3 H3B 107.7
C5 C4 C3 115.9(5)
C5 C4 H4A 108.3
C3 C4 H4A 108.3
C5 C4 H4B 108.3
C3 C4 H4B 108.3
H4A C4 H4B 107.4
C6 C5 C4 116.8(6)
C6 C5 H5A 108.1
C4 C5 H5A 108.1
C6 C5 H5B 108.1
C4 C5 H5B 108.1
H5A C5 H5B 107.3
C5 C6 C7 114.7(6)
C5 C6 H6A 108.6
C7 C6 H6A 108.6
C5 C6 H6B 108.6
C7 C6 H6B 108.6
H6A C6 H6B 107.6
C8 C7 C6 117.1(7)
C8 C7 H7A 108.0
C6 C7 H7A 108.0
C8 C7 H7B 108.0
C6 C7 H7B 108.0
H7A C7 H7B 107.3
C9 C8 C7 115.9(8)
C9 C8 H8A 108.3
C7 C8 H8A 108.3
C9 C8 H8B 108.3
C7 C8 H8B 108.3
H8A C8 H8B 107.4
C8 C9 H9A 109.5
C8 C9 H9B 109.5
H9A C9 H9B 109.5
C8 C9 H9C 109.5
H9A C9 H9C 109.5
H9B C9 H9C 109.5
C11 C10 C1 117.0(5)
C11 C10 H10A 108.0
C1 C10 H10A 108.0
C11 C10 H10B 108.0
C1 C10 H10B 108.0
H10A C10 H10B 107.3
C10 C11 C12 114.2(6)
C10 C11 H11A 108.7
C12 C11 H11A 108.7
C10 C11 H11B 108.7
C12 C11 H11B 108.7
H11A C11 H11B 107.6
C13 C12 C11 114.4(6)
C13 C12 H12A 108.7
C11 C12 H12A 108.7
C13 C12 H12B 108.7
C11 C12 H12B 108.7
H12A C12 H12B 107.6
C12 C13 C14 114.1(6)
C12 C13 H13A 108.7
C14 C13 H13A 108.7
C12 C13 H13B 108.7
C14 C13 H13B 108.7
H13A C13 H13B 107.6
C15' C14 C13 112.7(10)
C15' C14 C15 33.8(9)
C13 C14 C15 118.4(11)
C15' C14 H14A 119.9
C13 C14 H14A 108.5
C15 C14 H14A 88.2
C15' C14 H14B 98.2
C13 C14 H14B 109.1
C15 C14 H14B 121.7
H14A C14 H14B 107.6
C14 C15 C16 109(2)
C14 C15 H15A 109.9
C16 C15 H15A 109.9
C14 C15 H15B 109.9
C16 C15 H15B 109.9
H15A C15 H15B 108.3
C17 C16 C15 112(2)
C17 C16 H16A 109.1
C15 C16 H16A 109.1
C17 C16 H16B 109.1
C15 C16 H16B 109.1
H16A C16 H16B 107.8
C16 C17 H17A 109.5
C16 C17 H17B 109.5
H17A C17 H17B 109.5
C16 C17 H17C 109.5
H17A C17 H17C 109.5
H17B C17 H17C 109.5
C16' C15' C14 112.4(18)
C16' C15' H15C 109.1
C14 C15' H15C 109.1
C16' C15' H15D 109.1
C14 C15' H15D 109.1
H15C C15' H15D 107.8
C17' C16' C15' 115.5(15)
C17' C16' H16C 108.4
C15' C16' H16C 108.4
C17' C16' H16D 108.4
C15' C16' H16D 108.4
H16C C16' H16D 107.5
C16' C17' H17D 109.5
C16' C17' H17E 109.5
H17D C17' H17E 109.5
C16' C17' H17F 109.5
H17D C17' H17F 109.5
H17E C17' H17F 109.5
C19 C18 C23 120.6(6)
C19 C18 C1 125.8(7)
C23 C18 C1 113.6(7)
C18 C19 C20 120.8(7)
C18 C19 H19 119.6
C20 C19 H19 119.6
C21 C20 C19 116.5(7)
C21 C20 C24 126.2(7)
C19 C20 C24 117.1(7)
C22 C21 C20 121.9(6)
C22 C21 H21 119.1
C20 C21 H21 119.1
C21 C22 C23 120.2(6)
C21 C22 H22 119.9
C23 C22 H22 119.9
C22 C23 C18 120.0(7)
C22 C23 C122 134.0(7)
C18 C23 C122 106.1(6)
C25 C24 C20 132.3(7)
C25 C24 H24 113.9
C20 C24 H24 113.9
C24 C25 C26 131.3(7)
C24 C25 H25 114.4
C26 C25 H25 114.4
C27 C26 C31 117.2(6)
C27 C26 C25 121.2(6)
C31 C26 C25 121.5(6)
C28 C27 C26 123.1(6)
C28 C27 H27 118.4
C26 C27 H27 118.4
C27 C28 C29 118.9(6)
C27 C28 H28 120.6
C29 C28 H28 120.6
C28 C29 C30 119.8(6)
C28 C29 C50 131.0(6)
C30 C29 C50 109.2(5)
C31 C30 C29 120.6(6)
C31 C30 C32 128.3(6)
C29 C30 C32 110.9(6)
C30 C31 C26 120.3(6)
C30 C31 H31 119.8
C26 C31 H31 119.8
C30 C32 C49 100.9(5)
C30 C32 C41 111.1(6)
C49 C32 C41 113.2(5)
C30 C32 C33 111.2(5)
C49 C32 C33 111.5(6)
C41 C32 C33 108.8(5)
C34 C33 C32 115.0(5)
C34 C33 H33A 108.5
C32 C33 H33A 108.5
C34 C33 H33B 108.5
C32 C33 H33B 108.5
H33A C33 H33B 107.5
C33 C34 C35 113.5(6)
C33 C34 H34A 108.9
C35 C34 H34A 108.9
C33 C34 H34B 108.9
C35 C34 H34B 108.9
H34A C34 H34B 107.7
C36 C35 C34 113.2(6)
C36 C35 H35A 108.9
C34 C35 H35A 108.9
C36 C35 H35B 108.9
C34 C35 H35B 108.9
H35A C35 H35B 107.8
C35 C36 C37 113.1(6)
C35 C36 H36A 109.0
C37 C36 H36A 109.0
C35 C36 H36B 109.0
C37 C36 H36B 109.0
H36A C36 H36B 107.8
C38 C37 C36 113.3(7)
C38 C37 H37A 108.9
C36 C37 H37A 108.9
C38 C37 H37B 108.9
C36 C37 H37B 108.9
H37A C37 H37B 107.7
C39 C38 C37 115.7(9)
C39 C38 H38A 108.3
C37 C38 H38A 108.3
C39 C38 H38B 108.3
C37 C38 H38B 108.3
H38A C38 H38B 107.4
C38 C39 C40 114.9(10)
C38 C39 H39A 108.5
C40 C39 H39A 108.5
C38 C39 H39B 108.5
C40 C39 H39B 108.5
H39A C39 H39B 107.5
C39 C40 H40A 109.5
C39 C40 H40B 109.5
H40A C40 H40B 109.5
C39 C40 H40C 109.5
H40A C40 H40C 109.5
H40B C40 H40C 109.5
C42 C41 C32 115.7(5)
C42 C41 H41A 108.3
C32 C41 H41A 108.3
C42 C41 H41B 108.3
C32 C41 H41B 108.3
H41A C41 H41B 107.4
C41 C42 C43 114.5(6)
C41 C42 H42A 108.6
C43 C42 H42A 108.6
C41 C42 H42B 108.6
C43 C42 H42B 108.6
H42A C42 H42B 107.6
C44 C43 C42 111.6(6)
C44 C43 H43A 109.3
C42 C43 H43A 109.3
C44 C43 H43B 109.3
C42 C43 H43B 109.3
H43A C43 H43B 108.0
C45 C44 C43 115.2(6)
C45 C44 H44A 108.5
C43 C44 H44A 108.5
C45 C44 H44B 108.5
C43 C44 H44B 108.5
H44A C44 H44B 107.5
C46 C45 C44 113.5(7)
C46 C45 H45A 108.9
C44 C45 H45A 108.9
C46 C45 H45B 108.9
C44 C45 H45B 108.9
H45A C45 H45B 107.7
C47 C46 C45 118.2(8)
C47 C46 H46A 107.8
C45 C46 H46A 107.8
C47 C46 H46B 107.8
C45 C46 H46B 107.8
H46A C46 H46B 107.1
C46 C47 C48 115.0(9)
C46 C47 H47A 108.5
C48 C47 H47A 108.5
C46 C47 H47B 108.5
C48 C47 H47B 108.5
H47A C47 H47B 107.5
C47 C48 H48A 109.5
C47 C48 H48B 109.5
H48A C48 H48B 109.5
C47 C48 H48C 109.5
H48A C48 H48C 109.5
H48B C48 H48C 109.5
C54 C49 C50 120.2(6)
C54 C49 C32 128.2(6)
C50 C49 C32 111.6(6)
C51 C50 C49 120.1(6)
C51 C50 C29 132.6(6)
C49 C50 C29 107.3(6)
C52 C51 C50 119.4(6)
C52 C51 H51 120.3
C50 C51 H51 120.3
C51 C52 C53 121.7(7)
C51 C52 H52 119.1
C53 C52 H52 119.1
C52 C53 C54 118.3(7)
C52 C53 C55 118.2(7)
C54 C53 C55 123.5(7)
C49 C54 C53 120.3(6)
C49 C54 H54 119.9
C53 C54 H54 119.9
C56 C55 C53 130.3(7)
C56 C55 H55 114.9
C53 C55 H55 114.9
C55 C56 C57 129.9(7)
C55 C56 H56 115.0
C57 C56 H56 115.0
C62 C57 C58 120.4(7)
C62 C57 C56 120.8(7)
C58 C57 C56 118.8(8)
C59 C58 C57 117.8(7)
C59 C58 H58 121.1
C57 C58 H58 121.1
C58 C59 C60 122.4(7)
C58 C59 C63 127.9(7)
C60 C59 C63 109.7(6)
C59 C60 C61 119.9(6)
C59 C60 C81 110.3(6)
C61 C60 C81 129.7(7)
C62 C61 C60 118.6(7)
C62 C61 H61 120.7
C60 C61 H61 120.7
C61 C62 C57 120.8(7)
C61 C62 H62 119.6
C57 C62 H62 119.6
C59 C63 C80 101.2(6)
C59 C63 C64 114.4(7)
C80 C63 C64 112.8(6)
C59 C63 C72 109.8(6)
C80 C63 C72 110.2(7)
C64 C63 C72 108.2(7)
C65 C64 C63 118.6(7)
C65 C64 H64A 107.7
C63 C64 H64A 107.7
C65 C64 H64B 107.7
C63 C64 H64B 107.7
H64A C64 H64B 107.1
C64 C65 C66 102.1(8)
C64 C65 C66' 131.1(11)
C66 C65 C66' 29.2(8)
C64 C65 H65A 111.3
C66 C65 H65A 111.3
C66' C65 H65A 92.7
C64 C65 H65B 111.3
C66 C65 H65B 111.3
C66' C65 H65B 98.7
H65A C65 H65B 109.2
C65 C66 C67 110.9(10)
C65 C66 H66A 109.5
C67 C66 H66A 109.5
C65 C66 H66B 109.5
C67 C66 H66B 109.5
H66A C66 H66B 108.0
C68 C67 C66 111.7(11)
C68 C67 H67A 109.3
C66 C67 H67A 109.3
C68 C67 H67B 109.3
C66 C67 H67B 109.3
H67A C67 H67B 107.9
C67 C68 C69 116.7(12)
C67 C68 H68A 108.1
C69 C68 H68A 108.1
C67 C68 H68B 108.1
C69 C68 H68B 108.1
H68A C68 H68B 107.3
C70 C69 C68 139.8(14)
C70 C69 H69A 102.1
C68 C69 H69A 102.1
C70 C69 H69B 102.1
C68 C69 H69B 102.1
H69A C69 H69B 104.8
C71 C70 C69 103.2(16)
C71 C70 H70A 111.1
C69 C70 H70A 111.1
C71 C70 H70B 111.1
C69 C70 H70B 111.1
H70A C70 H70B 109.1
C70 C71 H71A 109.5
C70 C71 H71B 109.4
H71A C71 H71B 109.5
C70 C71 H71C 109.5
H71A C71 H71C 109.5
H71B C71 H71C 109.5
C65 C66' C67' 96.2(11)
C65 C66' H66C 112.5
C67' C66' H66C 112.5
C65 C66' H66D 112.5
C67' C66' H66D 112.5
H66C C66' H66D 110.0
C68' C67' C66' 115.2(15)
C68' C67' H67C 108.5
C66' C67' H67C 108.5
C68' C67' H67D 108.5
C66' C67' H67D 108.5
H67C C67' H67D 107.5
C67' C68' C69' 128.1(18)
C67' C68' H68C 105.3
C69' C68' H68C 105.3
C67' C68' H68D 105.3
C69' C68' H68D 105.3
H68C C68' H68D 106.0
C68' C69' C70' 109.5(15)
C68' C69' H69C 109.8
C70' C69' H69C 109.8
C68' C69' H69D 109.8
C70' C69' H69D 109.8
H69C C69' H69D 108.2
C71' C70' C69' 108.6(15)
C71' C70' H70C 110.0
C69' C70' H70C 110.0
C71' C70' H70D 110.0
C69' C70' H70D 110.0
H70C C70' H70D 108.3
C70' C71' H71D 109.5
C70' C71' H71E 109.5
H71D C71' H71E 109.5
C70' C71' H71F 109.5
H71D C71' H71F 109.5
H71E C71' H71F 109.5
C73 C72 C63 115.8(7)
C73 C72 H72A 108.3
C63 C72 H72A 108.3
C73 C72 H72B 108.3
C63 C72 H72B 108.3
H72A C72 H72B 107.4
C72 C73 C74 128.1(9)
C72 C73 H73A 105.3
C74 C73 H73A 105.3
C72 C73 H73B 105.3
C74 C73 H73B 105.3
H73A C73 H73B 106.0
C75 C74 C73 112.1(17)
C75 C74 H74A 109.2
C73 C74 H74A 109.2
C75 C74 H74B 109.2
C73 C74 H74B 109.2
H74A C74 H74B 107.9
C74 C75 C76 110.8(18)
C74 C75 H75A 109.5
C76 C75 H75A 109.5
C74 C75 H75B 109.5
C76 C75 H75B 109.5
H75A C75 H75B 108.1
C77 C76 C75 118.2(12)
C77 C76 H76A 107.7
C75 C76 H76A 107.7
C77 C76 H76B 107.7
C75 C76 H76B 107.8
H76A C76 H76B 107.1
C78 C77 C76 132.7(14)
C78 C77 H77A 104.1
C76 C77 H77A 104.1
C78 C77 H77B 104.1
C76 C77 H77B 104.1
H77A C77 H77B 105.5
C77 C78 C79 129.1(13)
C77 C78 H78A 105.0
C79 C78 H78A 105.0
C77 C78 H78B 105.0
C79 C78 H78B 105.0
H78A C78 H78B 105.9
C78 C79 H79A 109.5
C78 C79 H79B 109.5
H79A C79 H79B 109.5
C78 C79 H79C 109.5
H79A C79 H79C 109.5
H79B C79 H79C 109.5
C85 C80 C81 120.3(6)
C85 C80 C63 127.7(6)
C81 C80 C63 111.9(6)
C82 C81 C80 120.6(6)
C82 C81 C60 132.5(6)
C80 C81 C60 106.8(6)
C83 C82 C81 119.2(6)
C83 C82 H82 120.4
C81 C82 H82 120.4
C82 C83 C84 122.0(6)
C82 C83 H83 119.0
C84 C83 H83 119.0
C83 C84 C85 118.2(6)
C83 C84 C86 124.6(6)
C85 C84 C86 117.2(5)
C80 C85 C84 119.7(6)
C80 C85 H85 120.2
C84 C85 H85 120.2
C87 C86 C84 131.9(6)
C87 C86 H86 114.1
C84 C86 H86 114.1
C86 C87 C88 131.6(5)
C86 C87 H87 114.2
C88 C87 H87 114.2
C89 C88 C93 120.2(6)
C89 C88 C87 120.0(7)
C93 C88 C87 119.8(7)
C90 C89 C88 121.1(7)
C90 C89 H89 119.4
C88 C89 H89 119.4
C91 C90 C89 119.1(7)
C91 C90 H90 120.4
C89 C90 H90 120.4
C90 C91 C92 121.6(6)
C90 C91 C111 130.3(7)
C92 C91 C111 108.0(6)
C93 C92 C91 119.3(6)
C93 C92 C94 128.6(7)
C91 C92 C94 112.1(6)
C92 C93 C88 118.6(6)
C92 C93 H93 120.7
C88 C93 H93 120.7
C116 C94 C95 111.8(5)
C116 C94 C92 99.5(5)
C95 C94 C92 113.7(5)
C116 C94 C103 112.2(5)
C95 C94 C103 108.5(5)
C92 C94 C103 111.2(5)
C96 C95 C94 116.4(5)
C96 C95 H95A 108.2
C94 C95 H95A 108.2
C96 C95 H95B 108.2
C94 C95 H95B 108.2
H95A C95 H95B 107.3
C95 C96 C97 112.3(6)
C95 C96 H96A 109.1
C97 C96 H96A 109.1
C95 C96 H96B 109.1
C97 C96 H96B 109.1
H96A C96 H96B 107.9
C98 C97 C96 116.0(6)
C98 C97 H97A 108.3
C96 C97 H97A 108.3
C98 C97 H97B 108.3
C96 C97 H97B 108.3
H97A C97 H97B 107.4
C99 C98 C97 117.2(8)
C99 C98 H98A 108.0
C97 C98 H98A 108.0
C99 C98 H98B 108.0
C97 C98 H98B 108.0
H98A C98 H98B 107.2
C98 C99 C100 112.7(9)
C98 C99 H99A 109.0
C100 C99 H99A 109.0
C98 C99 H99B 109.0
C100 C99 H99B 109.0
H99A C99 H99B 107.8
C101 C100 C99 120.9(13)
C101 C100 H10C 107.1
C99 C100 H10C 107.1
C101 C100 H10D 107.1
C99 C100 H10D 107.1
H10C C100 H10D 106.8
C100 C101 C102 116.6(13)
C100 C101 H10E 108.1
C102 C101 H10E 108.1
C100 C101 H10F 108.1
C102 C101 H10F 108.1
H10E C101 H10F 107.3
C101 C102 H10G 109.5
C101 C102 H10H 109.5
H10G C102 H10H 109.5
C101 C102 H10I 109.5
H10G C102 H10I 109.5
H10H C102 H10I 109.5
C104 C103 C94 119.7(5)
C104 C103 H10J 107.4
C94 C103 H10J 107.4
C104 C103 H10K 107.4
C94 C103 H10K 107.4
H10J C103 H10K 106.9
C103 C104 C105 114.9(6)
C103 C104 H10L 108.5
C105 C104 H10L 108.5
C103 C104 H10M 108.5
C105 C104 H10M 108.5
H10L C104 H10M 107.5
C106 C105 C104 115.9(6)
C106 C105 H10N 108.3
C104 C105 H10N 108.3
C106 C105 H10O 108.3
C104 C105 H10O 108.3
H10N C105 H10O 107.4
C105 C106 C107 115.4(6)
C105 C106 H10P 108.4
C107 C106 H10P 108.4
C105 C106 H10Q 108.4
C107 C106 H10Q 108.4
H10P C106 H10Q 107.5
C106 C107 C108 113.1(7)
C106 C107 H10R 109.0
C108 C107 H10R 109.0
C106 C107 H10S 109.0
C108 C107 H10S 109.0
H10R C107 H10S 107.8
C109 C108 C107 115.2(8)
C109 C108 H10T 108.5
C107 C108 H10T 108.5
C109 C108 H10U 108.5
C107 C108 H10U 108.5
H10T C108 H10U 107.5
C108 C109 C110 113.3(9)
C108 C109 H10V 108.9
C110 C109 H10V 108.9
C108 C109 H10W 108.9
C110 C109 H10W 108.9
H10V C109 H10W 107.7
C109 C110 H11C 109.5
C109 C110 H11D 109.5
H11C C110 H11D 109.5
C109 C110 H11E 109.5
H11C C110 H11E 109.5
H11D C110 H11E 109.5
C112 C111 C116 120.8(6)
C112 C111 C91 130.6(7)
C116 C111 C91 108.6(6)
C113 C112 C111 118.7(7)
C113 C112 H112 120.6
C111 C112 H112 120.6
C112 C113 C114 121.4(6)
C112 C113 H113 119.3
C114 C113 H113 119.3
C115 C114 C113 119.1(6)
C115 C114 C117 121.6(7)
C113 C114 C117 119.3(7)
C116 C115 C114 119.0(6)
C116 C115 H115 120.5
C114 C115 H115 120.5
C115 C116 C111 120.9(6)
C115 C116 C94 127.3(7)
C111 C116 C94 111.8(6)
C118 C117 C114 128.7(7)
C118 C117 H117 115.7
C114 C117 H117 115.7
C117 C118 C119 129.8(6)
C117 C118 H118 115.1
C119 C118 H118 115.1
C124 C119 C120 119.2(6)
C124 C119 C118 121.4(7)
C120 C119 C118 119.4(8)
C121 C120 C119 119.1(7)
C121 C120 H120 120.4
C119 C120 H120 120.4
C120 C121 C122 120.4(6)
C120 C121 H121 119.8
C122 C121 H121 119.8
C123 C122 C121 119.7(7)
C123 C122 C23 109.7(7)
C121 C122 C23 130.6(6)
C124 C123 C122 120.4(8)
C124 C123 C1 127.9(6)
C122 C123 C1 111.6(6)
C123 C124 C119 121.1(7)
C123 C124 H124 119.4
C119 C124 H124 119.4

loop_
_geom_bond_atom_site_label_1
_geom_bond_atom_site_label_2
_geom_bond_distance
C1 C18 1.506(8)
C1 C123 1.507(9)
C1 C10 1.519(8)
C1 C2 1.533(7)
C2 C3 1.519(7)
C2 H2A 0.9900
C2 H2B 0.9900
C3 C4 1.519(7)
C3 H3A 0.9900
C3 H3B 0.9900
C4 C5 1.504(8)
C4 H4A 0.9900
C4 H4B 0.9900
C5 C6 1.497(8)
C5 H5A 0.9900
C5 H5B 0.9900
C6 C7 1.524(8)
C6 H6A 0.9900
C6 H6B 0.9900
C7 C8 1.493(9)
C7 H7A 0.9900
C7 H7B 0.9900
C8 C9 1.458(9)
C8 H8A 0.9900
C8 H8B 0.9900
C9 H9A 0.9800
C9 H9B 0.9800
C9 H9C 0.9800
C10 C11 1.494(8)
C10 H10A 0.9900
C10 H10B 0.9900
C11 C12 1.512(8)
C11 H11A 0.9900
C11 H11B 0.9900
C12 C13 1.480(8)
C12 H12A 0.9900
C12 H12B 0.9900
C13 C14 1.526(8)
C13 H13A 0.9900
C13 H13B 0.9900
C14 C15' 1.509(19)
C14 C15 1.54(2)
C14 H14A 0.9900
C14 H14B 0.9900
C15 C16 1.54(5)
C15 H15A 0.9900
C15 H15B 0.9900
C16 C17 1.47(3)
C16 H16A 0.9900
C16 H16B 0.9900
C17 H17A 0.9800
C17 H17B 0.9800
C17 H17C 0.9800
C15' C16' 1.50(4)
C15' H15C 0.9900
C15' H15D 0.9900
C16' C17' 1.50(2)
C16' H16C 0.9900
C16' H16D 0.9900
C17' H17D 0.9800
C17' H17E 0.9800
C17' H17F 0.9800
C18 C19 1.364(8)
C18 C23 1.391(8)
C19 C20 1.437(8)
C19 H19 0.9500
C20 C21 1.410(8)
C20 C24 1.467(9)
C21 C22 1.366(8)
C21 H21 0.9500
C22 C23 1.386(8)
C22 H22 0.9500
C23 C122 1.438(9)
C24 C25 1.348(8)
C24 H24 0.9500
C25 C26 1.458(8)
C25 H25 0.9500
C26 C27 1.392(8)
C26 C31 1.412(8)
C27 C28 1.379(8)
C27 H27 0.9500
C28 C29 1.387(8)
C28 H28 0.9500
C29 C30 1.399(7)
C29 C50 1.463(8)
C30 C31 1.384(8)
C30 C32 1.510(8)
C31 H31 0.9500
C32 C49 1.523(8)
C32 C41 1.535(8)
C32 C33 1.540(8)
C33 C34 1.489(8)
C33 H33A 0.9900
C33 H33B 0.9900
C34 C35 1.525(8)
C34 H34A 0.9900
C34 H34B 0.9900
C35 C36 1.501(9)
C35 H35A 0.9900
C35 H35B 0.9900
C36 C37 1.503(9)
C36 H36A 0.9900
C36 H36B 0.9900
C37 C38 1.494(10)
C37 H37A 0.9900
C37 H37B 0.9900
C38 C39 1.442(11)
C38 H38A 0.9900
C38 H38B 0.9900
C39 C40 1.535(11)
C39 H39A 0.9900
C39 H39B 0.9900
C40 H40A 0.9800
C40 H40B 0.9800
C40 H40C 0.9800
C41 C42 1.524(9)
C41 H41A 0.9900
C41 H41B 0.9900
C42 C43 1.527(8)
C42 H42A 0.9900
C42 H42B 0.9900
C43 C44 1.516(9)
C43 H43A 0.9900
C43 H43B 0.9900
C44 C45 1.511(9)
C44 H44A 0.9900
C44 H44B 0.9900
C45 C46 1.504(10)
C45 H45A 0.9900
C45 H45B 0.9900
C46 C47 1.485(10)
C46 H46A 0.9900
C46 H46B 0.9900
C47 C48 1.507(10)
C47 H47A 0.9900
C47 H47B 0.9900
C48 H48A 0.9800
C48 H48B 0.9800
C48 H48C 0.9800
C49 C54 1.371(8)
C49 C50 1.401(8)
C50 C51 1.380(8)
C51 C52 1.368(9)
C51 H51 0.9500
C52 C53 1.399(9)
C52 H52 0.9500
C53 C54 1.399(9)
C53 C55 1.451(10)
C54 H54 0.9500
C55 C56 1.343(10)
C55 H55 0.9500
C56 C57 1.508(10)
C56 H56 0.9500
C57 C62 1.411(10)
C57 C58 1.431(10)
C58 C59 1.367(9)
C58 H58 0.9500
C59 C60 1.399(9)
C59 C63 1.527(9)
C60 C61 1.423(8)
C60 C81 1.474(8)
C61 C62 1.382(9)
C61 H61 0.9500
C62 H62 0.9500
C63 C80 1.532(9)
C63 C64 1.547(10)
C63 C72 1.564(10)
C64 C65 1.529(10)
C64 H64A 0.9900
C64 H64B 0.9900
C65 C66 1.550(15)
C65 C66' 1.558(14)
C65 H65A 0.9900
C65 H65B 0.9900
C66 C67 1.676(14)
C66 H66A 0.9900
C66 H66B 0.9900
C67 C68 1.535(17)
C67 H67A 0.9900
C67 H67B 0.9900
C68 C69 1.56(2)
C68 H68A 0.9900
C68 H68B 0.9900
C69 C70 1.518(16)
C69 H69A 0.9900
C69 H69B 0.9900
C70 C71 1.509(16)
C70 H70A 0.9900
C70 H70B 0.9900
C71 H71A 0.9800
C71 H71B 0.9800
C71 H71C 0.9800
C66' C67' 1.593(15)
C66' H66C 0.9900
C66' H66D 0.9900
C67' C68' 1.58(2)
C67' H67C 0.9900
C67' H67D 0.9900
C68' C69' 1.587(16)
C68' H68C 0.9900
C68' H68D 0.9900
C69' C70' 1.647(14)
C69' H69C 0.9900
C69' H69D 0.9900
C70' C71' 1.409(16)
C70' H70C 0.9900
C70' H70D 0.9900
C71' H71D 0.9800
C71' H71E 0.9800
C71' H71F 0.9800
C72 C73 1.529(11)
C72 H72A 0.9900
C72 H72B 0.9900
C73 C74 1.666(17)
C73 H73A 0.9900
C73 H73B 0.9900
C74 C75 1.124(12)
C74 H74A 0.9900
C74 H74B 0.9900
C75 C76 1.633(18)
C75 H75A 0.9900
C75 H75B 0.9900
C76 C77 1.394(15)
C76 H76A 0.9900
C76 H76B 0.9900
C77 C78 1.390(14)
C77 H77A 0.9900
C77 H77B 0.9900
C78 C79 1.461(13)
C78 H78A 0.9900
C78 H78B 0.9900
C79 H79A 0.9800
C79 H79B 0.9800
C79 H79C 0.9800
C80 C85 1.368(8)
C80 C81 1.395(8)
C81 C82 1.375(8)
C82 C83 1.359(8)
C82 H82 0.9500
C83 C84 1.400(7)
C83 H83 0.9500
C84 C85 1.410(8)
C84 C86 1.477(8)
C85 H85 0.9500
C86 C87 1.328(7)
C86 H86 0.9500
C87 C88 1.498(8)
C87 H87 0.9500
C88 C89 1.387(8)
C88 C93 1.418(8)
C89 C90 1.380(8)
C89 H89 0.9500
C90 C91 1.376(8)
C90 H90 0.9500
C91 C92 1.407(8)
C91 C111 1.454(8)
C92 C93 1.401(7)
C92 C94 1.538(8)
C93 H93 0.9500
C94 C116 1.529(8)
C94 C95 1.528(7)
C94 C103 1.543(7)
C95 C96 1.509(7)
C95 H95A 0.9900
C95 H95B 0.9900
C96 C97 1.540(8)
C96 H96A 0.9900
C96 H96B 0.9900
C97 C98 1.488(9)
C97 H97A 0.9900
C97 H97B 0.9900
C98 C99 1.430(10)
C98 H98A 0.9900
C98 H98B 0.9900
C99 C100 1.523(13)
C99 H99A 0.9900
C99 H99B 0.9900
C100 C101 1.295(13)
C100 H10C 0.9900
C100 H10D 0.9900
C101 C102 1.673(15)
C101 H10E 0.9900
C101 H10F 0.9900
C102 H10G 0.9800
C102 H10H 0.9800
C102 H10I 0.9800
C103 C104 1.477(7)
C103 H10J 0.9900
C103 H10K 0.9900
C104 C105 1.531(8)
C104 H10L 0.9900
C104 H10M 0.9900
C105 C106 1.487(8)
C105 H10N 0.9900
C105 H10O 0.9900
C106 C107 1.520(8)
C106 H10P 0.9900
C106 H10Q 0.9900
C107 C108 1.546(11)
C107 H10R 0.9900
C107 H10S 0.9900
C108 C109 1.483(11)
C108 H10T 0.9900
C108 H10U 0.9900
C109 C110 1.559(11)
C109 H10V 0.9900
C109 H10W 0.9900
C110 H11C 0.9800
C110 H11D 0.9800
C110 H11E 0.9800
C111 C112 1.381(8)
C111 C116 1.412(8)
C112 C113 1.381(8)
C112 H112 0.9500
C113 C114 1.417(8)
C113 H113 0.9500
C114 C115 1.415(8)
C114 C117 1.482(8)
C115 C116 1.369(8)
C115 H115 0.9500
C117 C118 1.306(8)
C117 H117 0.9500
C118 C119 1.511(9)
C118 H118 0.9500
C119 C124 1.403(9)
C119 C120 1.418(8)
C120 C121 1.381(8)
C120 H120 0.9500
C121 C122 1.414(8)
C121 H121 0.9500
C122 C123 1.384(8)
C123 C124 1.363(8)
C124 H124 0.9500
